data_8104888
loop_
_publ_author_name
'Ndima, Lubabalo'
'Hosten, Eric C.'
'Betz, Richard'

_publ_section_title
;
 Crystal structure of 2-hydroxy-4-methoxy benzaldehyde, C8H8O3
;
_journal_issue 1
_journal_name_full 'Zeitschrift f\"ur Kristallographie - New Crystal Structures'
_journal_page_first 81
_journal_page_last 83
_journal_paper_doi 10.1515/ncrs-2020-0426
_journal_volume 236
_journal_year 2021
_chemical_formula_moiety 'C8 H8 O3'
_chemical_formula_sum 'C8 H8 O3'
_chemical_formula_weight 152.14
_chemical_name_common '2-hydroxy-4-methoxy benzaldehyde'
_chemical_name_systematic '2-hydroxy-4-methoxy benzaldehyde'
_space_group_IT_number 14
_space_group_name_Hall '-P 2ybc'
_space_group_name_H-M_alt 'P 1 21/c 1'
_symmetry_cell_setting monoclinic
_symmetry_Int_Tables_number 14
_symmetry_space_group_name_Hall '-P 2ybc'
_symmetry_space_group_name_H-M 'P 1 21/c 1'
_atom_sites_solution_hydrogens geom
_atom_sites_solution_primary SHELXS
_atom_sites_solution_secondary difmap
_audit_creation_method SHELXL-97
_cell_angle_alpha 90.00
_cell_angle_beta 102.105(3)
_cell_angle_gamma 90.00
_cell_formula_units_Z 8
_cell_length_a 6.3037(3)
_cell_length_b 33.102(2)
_cell_length_c 7.0471(4)
_cell_measurement_reflns_used 4684
_cell_measurement_temperature 200(2)
_cell_measurement_theta_max 27.98
_cell_measurement_theta_min 2.46
_cell_volume 1437.79(14)
_computing_cell_refinement 'SAINT [1]'
_computing_data_collection 'APEX2 [1]'
_computing_data_reduction 'SAINT [1]'
_computing_molecular_graphics 'ORTEP3 [3], Mercury [4]'
_computing_publication_material 'SHELXL-97 [2], PLATON [5]'
_computing_structure_refinement 'SHELXL-97 [2]'
_computing_structure_solution 'SHELXS-97 [2]'
_diffrn_ambient_temperature 200(2)
_diffrn_measured_fraction_theta_full 0.995
_diffrn_measured_fraction_theta_max 0.995
_diffrn_measurement_device_type 'Bruker APEX-II CCD'
_diffrn_measurement_method '\f and \w scans'
_diffrn_radiation_monochromator graphite
_diffrn_radiation_type MoK\a
_diffrn_radiation_wavelength 0.71073
_diffrn_reflns_av_R_equivalents 0.0218
_diffrn_reflns_av_sigmaI/netI 0.0273
_diffrn_reflns_limit_h_max 8
_diffrn_reflns_limit_h_min -7
_diffrn_reflns_limit_k_max 40
_diffrn_reflns_limit_k_min -44
_diffrn_reflns_limit_l_max 9
_diffrn_reflns_limit_l_min -7
_diffrn_reflns_number 13163
_diffrn_reflns_theta_full 28.34
_diffrn_reflns_theta_max 28.34
_diffrn_reflns_theta_min 2.46
_exptl_absorpt_coefficient_mu 0.108
_exptl_absorpt_correction_T_max 1.0000
_exptl_absorpt_correction_T_min 0.9265
_exptl_absorpt_correction_type numerical
_exptl_absorpt_process_details
;                                                              
SADABS (Bruker, 2008)                                          
;
_exptl_crystal_colour colourless
_exptl_crystal_density_diffrn 1.406
_exptl_crystal_density_method 'not measured'
_exptl_crystal_description platelet
_exptl_crystal_F_000 640
_exptl_crystal_size_max 0.297
_exptl_crystal_size_mid 0.238
_exptl_crystal_size_min 0.132
_refine_diff_density_max 0.225
_refine_diff_density_min -0.190
_refine_diff_density_rms 0.039
_refine_ls_extinction_coef .
_refine_ls_extinction_method none
_refine_ls_goodness_of_fit_ref 1.022
_refine_ls_hydrogen_treatment constr
_refine_ls_matrix_type full
_refine_ls_number_parameters 203
_refine_ls_number_reflns 3573
_refine_ls_number_restraints 0
_refine_ls_restrained_S_all 1.022
_refine_ls_R_factor_all 0.0673
_refine_ls_R_factor_gt 0.0433
_refine_ls_shift/su_max 0.000
_refine_ls_shift/su_mean 0.000
_refine_ls_structure_factor_coef Fsqd
_refine_ls_weighting_details 'w=1/[\s^2^(Fo^2^)+(0.015P)^2^+3.2P] where P=(Fo^2^+2Fc^2^)/3'
_refine_ls_weighting_scheme calc
_refine_ls_wR_factor_gt 0.0992
_refine_ls_wR_factor_ref 0.1087
_reflns_number_gt 2615
_reflns_number_total 3573
_reflns_threshold_expression >2sigma(I)
_cod_data_source_file suppl_j_ncrs-2020-0426_suppl.cif
_cod_data_source_block g
_cod_depositor_comments
;
The following automatic conversions were performed:

data item '_symmetry_cell_setting' value 'Monoclinic' was changed to
'monoclinic' in accordance with the built-in table derived from the
CIF Core dictionary named 'cif_core.dic' version 2.4.5 last updated
on 2014-11-21.

Automatic conversion script
Id: cif_fix_values 8738 2021-04-28 16:35:53Z antanas 
;
_cod_original_sg_symbol_H-M 'P2(1)/c  '
_cod_database_code 8104888
_shelx_space_group_comment
;
The symmetry employed for this shelxl refinement is uniquely defined
by the following loop, which should always be used as a source of
symmetry information in preference to the above space-group names.
They are only intended as comments.
;

loop_
_symmetry_equiv_pos_as_xyz
'x, y, z'
'-x, y+1/2, -z+1/2'
'-x, -y, -z'
'x, -y-1/2, z-1/2'

loop_
_atom_site_label
_atom_site_type_symbol
_atom_site_fract_x
_atom_site_fract_y
_atom_site_fract_z
_atom_site_U_iso_or_equiv
_atom_site_adp_type
_atom_site_occupancy
_atom_site_symmetry_multiplicity
_atom_site_calc_flag
_atom_site_refinement_flags
_atom_site_disorder_assembly
_atom_site_disorder_group
O12 O 0.77169(16) 0.28241(3) 0.08257(17) 0.0398(3) Uani 1 1 d . . .
H12 H 0.7283 0.3065 0.0734 0.060 Uiso 1 1 calc R . .
O14 O 0.48916(17) 0.14855(3) 0.00827(17) 0.0434(3) Uani 1 1 d . . .
O17 O 0.48032(19) 0.34135(3) 0.00634(19) 0.0490(3) Uani 1 1 d . . .
C11 C 0.3874(2) 0.27195(4) -0.0196(2) 0.0298(3) Uani 1 1 d . . .
C12 C 0.6001(2) 0.25733(4) 0.0377(2) 0.0286(3) Uani 1 1 d . . .
C13 C 0.6403(2) 0.21605(4) 0.0493(2) 0.0312(3) Uani 1 1 d . . .
H13 H 0.7844 0.2062 0.0890 0.037 Uiso 1 1 calc R . .
C14 C 0.4679(2) 0.18941(4) 0.0021(2) 0.0309(3) Uani 1 1 d . . .
C15 C 0.2550(2) 0.20339(5) -0.0570(2) 0.0348(3) Uani 1 1 d . . .
H15 H 0.1381 0.1848 -0.0901 0.042 Uiso 1 1 calc R . .
C16 C 0.2174(2) 0.24405(4) -0.0666(2) 0.0333(3) Uani 1 1 d . . .
H16 H 0.0727 0.2536 -0.1059 0.040 Uiso 1 1 calc R . .
C17 C 0.3431(2) 0.31454(5) -0.0302(2) 0.0394(4) Uani 1 1 d . . .
H17 H 0.1957 0.3226 -0.0686 0.047 Uiso 1 1 calc R . .
C18 C 0.7010(3) 0.13191(5) 0.0691(3) 0.0584(5) Uani 1 1 d . . .
H18A H 0.7932 0.1411 -0.0184 0.088 Uiso 1 1 calc R . .
H18B H 0.6920 0.1024 0.0659 0.088 Uiso 1 1 calc R . .
H18C H 0.7634 0.1409 0.2016 0.088 Uiso 1 1 calc R . .
O22 O 0.67480(16) 0.06923(3) 0.60077(18) 0.0448(3) Uani 1 1 d . . .
H22 H 0.7137 0.0933 0.5904 0.067 Uiso 1 1 calc R . .
O24 O 0.98216(16) -0.05922(3) 0.79910(16) 0.0390(3) Uani 1 1 d . . .
O27 O 0.95097(19) 0.12924(3) 0.61272(19) 0.0509(3) Uani 1 1 d . . .
C21 C 1.0611(2) 0.06257(4) 0.70486(19) 0.0291(3) Uani 1 1 d . . .
C22 C 0.8508(2) 0.04615(4) 0.6675(2) 0.0296(3) Uani 1 1 d . . .
C23 C 0.8181(2) 0.00532(4) 0.6970(2) 0.0305(3) Uani 1 1 d . . .
H23 H 0.6756 -0.0056 0.6706 0.037 Uiso 1 1 calc R . .
C24 C 0.9950(2) -0.01916(4) 0.76523(19) 0.0290(3) Uani 1 1 d . . .
C25 C 1.2062(2) -0.00340(4) 0.8040(2) 0.0331(3) Uani 1 1 d . . .
H25 H 1.3269 -0.0204 0.8513 0.040 Uiso 1 1 calc R . .
C26 C 1.2365(2) 0.03665(4) 0.7729(2) 0.0321(3) Uani 1 1 d . . .
H26 H 1.3798 0.0472 0.7979 0.039 Uiso 1 1 calc R . .
C27 C 1.0962(2) 0.10476(5) 0.6722(2) 0.0374(3) Uani 1 1 d . . .
H27 H 1.2416 0.1143 0.6985 0.045 Uiso 1 1 calc R . .
C28 C 0.7724(3) -0.07775(5) 0.7640(2) 0.0413(4) Uani 1 1 d . . .
H28A H 0.6841 -0.0651 0.8467 0.062 Uiso 1 1 calc R . .
H28B H 0.7881 -0.1067 0.7938 0.062 Uiso 1 1 calc R . .
H28C H 0.7014 -0.0742 0.6274 0.062 Uiso 1 1 calc R . .

loop_
_atom_site_aniso_label
_atom_site_aniso_U_11
_atom_site_aniso_U_22
_atom_site_aniso_U_33
_atom_site_aniso_U_23
_atom_site_aniso_U_13
_atom_site_aniso_U_12
O12 0.0300(5) 0.0296(6) 0.0585(7) -0.0020(5) 0.0062(5) -0.0023(4)
O14 0.0431(6) 0.0273(6) 0.0574(7) 0.0032(5) 0.0053(5) 0.0011(5)
O17 0.0469(7) 0.0304(6) 0.0702(8) -0.0027(5) 0.0131(6) 0.0012(5)
C11 0.0300(7) 0.0305(7) 0.0301(7) -0.0016(6) 0.0094(6) 0.0038(5)
C12 0.0274(7) 0.0307(7) 0.0284(7) -0.0014(5) 0.0071(5) -0.0013(5)
C13 0.0268(7) 0.0327(8) 0.0331(8) 0.0019(6) 0.0044(6) 0.0043(5)
C14 0.0348(7) 0.0288(7) 0.0295(7) 0.0006(6) 0.0079(6) 0.0015(6)
C15 0.0296(7) 0.0358(8) 0.0385(8) -0.0034(6) 0.0059(6) -0.0053(6)
C16 0.0241(7) 0.0400(8) 0.0354(8) -0.0019(6) 0.0050(6) 0.0042(6)
C17 0.0352(8) 0.0353(8) 0.0474(9) -0.0018(7) 0.0082(7) 0.0078(6)
C18 0.0511(11) 0.0342(9) 0.0867(15) 0.0071(9) 0.0075(10) 0.0116(8)
O22 0.0282(5) 0.0339(6) 0.0701(8) 0.0112(5) 0.0053(5) 0.0011(4)
O24 0.0374(6) 0.0303(6) 0.0477(6) 0.0062(5) 0.0050(5) -0.0009(4)
O27 0.0461(7) 0.0316(6) 0.0751(9) 0.0036(6) 0.0129(6) 0.0004(5)
C21 0.0304(7) 0.0315(7) 0.0265(7) -0.0042(5) 0.0086(5) -0.0038(5)
C22 0.0273(7) 0.0315(7) 0.0306(7) 0.0003(6) 0.0072(5) -0.0003(5)
C23 0.0258(7) 0.0342(8) 0.0313(7) 0.0003(6) 0.0057(5) -0.0048(6)
C24 0.0344(7) 0.0295(7) 0.0235(7) 0.0000(5) 0.0071(5) -0.0018(6)
C25 0.0283(7) 0.0380(8) 0.0322(7) 0.0010(6) 0.0042(6) 0.0041(6)
C26 0.0251(7) 0.0406(8) 0.0306(7) -0.0041(6) 0.0058(5) -0.0044(6)
C27 0.0361(8) 0.0341(8) 0.0431(9) -0.0054(6) 0.0111(7) -0.0070(6)
C28 0.0452(9) 0.0338(8) 0.0450(9) 0.0003(7) 0.0100(7) -0.0092(7)

loop_
_atom_type_symbol
_atom_type_description
_atom_type_scat_dispersion_real
_atom_type_scat_dispersion_imag
_atom_type_scat_source
C C 0.0033 0.0016 'International Tables Vol C Tables 4.2.6.8 and 6.1.1.4'
H H 0.0000 0.0000 'International Tables Vol C Tables 4.2.6.8 and 6.1.1.4'
O O 0.0106 0.0060 'International Tables Vol C Tables 4.2.6.8 and 6.1.1.4'

loop_
_geom_angle_atom_site_label_1
_geom_angle_atom_site_label_2
_geom_angle_atom_site_label_3
_geom_angle
_geom_angle_site_symmetry_1
_geom_angle_site_symmetry_3
C12 O12 H12 109.5 . .
C14 O14 C18 118.31(12) . .
C16 C11 C12 118.58(12) . .
C16 C11 C17 120.29(13) . .
C12 C11 C17 121.13(13) . .
O12 C12 C13 117.71(12) . .
O12 C12 C11 121.79(12) . .
C13 C12 C11 120.50(12) . .
C14 C13 C12 119.23(12) . .
C14 C13 H13 120.4 . .
C12 C13 H13 120.4 . .
O14 C14 C13 123.99(12) . .
O14 C14 C15 114.90(12) . .
C13 C14 C15 121.11(13) . .
C16 C15 C14 119.14(13) . .
C16 C15 H15 120.4 . .
C14 C15 H15 120.4 . .
C15 C16 C11 121.44(13) . .
C15 C16 H16 119.3 . .
C11 C16 H16 119.3 . .
O17 C17 C11 125.30(14) . .
O17 C17 H17 117.3 . .
C11 C17 H17 117.3 . .
O14 C18 H18A 109.5 . .
O14 C18 H18B 109.5 . .
H18A C18 H18B 109.5 . .
O14 C18 H18C 109.5 . .
H18A C18 H18C 109.5 . .
H18B C18 H18C 109.5 . .
C22 O22 H22 109.5 . .
C24 O24 C28 118.48(11) . .
C26 C21 C22 118.21(12) . .
C26 C21 C27 120.75(12) . .
C22 C21 C27 121.03(13) . .
O22 C22 C23 117.82(12) . .
O22 C22 C21 121.40(12) . .
C23 C22 C21 120.78(12) . .
C24 C23 C22 119.24(12) . .
C24 C23 H23 120.4 . .
C22 C23 H23 120.4 . .
O24 C24 C23 124.24(12) . .
O24 C24 C25 114.82(12) . .
C23 C24 C25 120.94(13) . .
C26 C25 C24 119.31(13) . .
C26 C25 H25 120.3 . .
C24 C25 H25 120.3 . .
C25 C26 C21 121.52(13) . .
C25 C26 H26 119.2 . .
C21 C26 H26 119.2 . .
O27 C27 C21 124.44(14) . .
O27 C27 H27 117.8 . .
C21 C27 H27 117.8 . .
O24 C28 H28A 109.5 . .
O24 C28 H28B 109.5 . .
H28A C28 H28B 109.5 . .
O24 C28 H28C 109.5 . .
H28A C28 H28C 109.5 . .
H28B C28 H28C 109.5 . .

loop_
_geom_bond_atom_site_label_1
_geom_bond_atom_site_label_2
_geom_bond_distance
_geom_bond_site_symmetry_2
O12 C12 1.3473(16) .
O12 H12 0.8400 .
O14 C14 1.3587(17) .
O14 C18 1.4247(19) .
O17 C17 1.2282(19) .
C11 C16 1.4007(19) .
C11 C12 1.4033(18) .
C11 C17 1.436(2) .
C12 C13 1.3890(19) .
C13 C14 1.3848(19) .
C13 H13 0.9500 .
C14 C15 1.398(2) .
C15 C16 1.366(2) .
C15 H15 0.9500 .
C16 H16 0.9500 .
C17 H17 0.9500 .
C18 H18A 0.9800 .
C18 H18B 0.9800 .
C18 H18C 0.9800 .
O22 C22 1.3478(16) .
O22 H22 0.8400 .
O24 C24 1.3529(16) .
O24 C28 1.4313(18) .
O27 C27 1.2288(18) .
C21 C26 1.4022(19) .
C21 C22 1.4058(18) .
C21 C27 1.440(2) .
C22 C23 1.3895(19) .
C23 C24 1.3809(19) .
C23 H23 0.9500 .
C24 C25 1.4025(19) .
C25 C26 1.364(2) .
C25 H25 0.9500 .
C26 H26 0.9500 .
C27 H27 0.9500 .
C28 H28A 0.9800 .
C28 H28B 0.9800 .
C28 H28C 0.9800 .

loop_
_geom_hbond_atom_site_label_D
_geom_hbond_atom_site_label_H
_geom_hbond_atom_site_label_A
_geom_hbond_distance_DH
_geom_hbond_distance_HA
_geom_hbond_distance_DA
_geom_hbond_angle_DHA
_geom_hbond_site_symmetry_A
O12 H12 O17 0.84 1.92 2.6562(15) 145.5 .
O12 H12 O27 0.84 2.53 3.1264(15) 128.6 4_565
O22 H22 O27 0.84 1.89 2.6309(15) 146.0 .
O22 H22 O17 0.84 2.61 3.2193(16) 130.0 4_566
C18 H18B O24 0.98 2.52 3.1408(19) 121.3 3_756
C28 H28C O22 0.98 2.58 3.4050(19) 142.4 3_656

loop_
_geom_torsion_atom_site_label_1
_geom_torsion_atom_site_label_2
_geom_torsion_atom_site_label_3
_geom_torsion_atom_site_label_4
_geom_torsion
_geom_torsion_site_symmetry_1
_geom_torsion_site_symmetry_2
_geom_torsion_site_symmetry_3
_geom_torsion_site_symmetry_4
C16 C11 C12 O12 179.15(13) . . . .
C17 C11 C12 O12 -0.9(2) . . . .
C16 C11 C12 C13 -0.6(2) . . . .
C17 C11 C12 C13 179.32(14) . . . .
O12 C12 C13 C14 -179.31(13) . . . .
C11 C12 C13 C14 0.5(2) . . . .
C18 O14 C14 C13 0.8(2) . . . .
C18 O14 C14 C15 -179.37(15) . . . .
C12 C13 C14 O14 179.93(13) . . . .
C12 C13 C14 C15 0.1(2) . . . .
O14 C14 C15 C16 179.62(13) . . . .
C13 C14 C15 C16 -0.6(2) . . . .
C14 C15 C16 C11 0.4(2) . . . .
C12 C11 C16 C15 0.2(2) . . . .
C17 C11 C16 C15 -179.76(14) . . . .
C16 C11 C17 O17 -179.40(15) . . . .
C12 C11 C17 O17 0.7(2) . . . .
C26 C21 C22 O22 -179.59(13) . . . .
C27 C21 C22 O22 -0.3(2) . . . .
C26 C21 C22 C23 -0.1(2) . . . .
C27 C21 C22 C23 179.21(13) . . . .
O22 C22 C23 C24 179.97(13) . . . .
C21 C22 C23 C24 0.5(2) . . . .
C28 O24 C24 C23 -0.5(2) . . . .
C28 O24 C24 C25 179.80(13) . . . .
C22 C23 C24 O24 -179.99(13) . . . .
C22 C23 C24 C25 -0.3(2) . . . .
O24 C24 C25 C26 179.47(13) . . . .
C23 C24 C25 C26 -0.2(2) . . . .
C24 C25 C26 C21 0.6(2) . . . .
C22 C21 C26 C25 -0.4(2) . . . .
C27 C21 C26 C25 -179.77(13) . . . .
C26 C21 C27 O27 179.92(15) . . . .
C22 C21 C27 O27 0.6(2) . . . .
